data_2000997
loop_
_publ_author_name
'Prelesnik, B.'
'Andjelkovi\'c, K.'
'Jurani\'c, N.'

_publ_section_title
;
 Structure of [(<i>S</i>)-alaninato]tetraamminecobalt(III) sulfate
;
_journal_issue 3
_journal_name_full 'Acta Crystallographica Section C'
_journal_page_first 427
_journal_page_last 429
_journal_paper_doi 10.1107/S0108270191008946
_journal_volume 48
_journal_year 1992
_chemical_formula_moiety 'C3 H18 Co1 N5 O2,O4 S1'
_chemical_formula_sum 'C3 H18 Co N5 O6 S'
_space_group_crystal_system monoclinic
_space_group_IT_number 4
_space_group_name_Hall 'P 2yb'
_space_group_name_H-M_alt 'P 1 21 1'
_cell_angle_alpha 90
_cell_angle_beta 100.98(8)
_cell_angle_gamma 90
_cell_formula_units_Z 4
_cell_length_a 9.7690(10)
_cell_length_b 9.0800(10)
_cell_length_c 12.474(2)
_cell_volume 1086.2(4)
_diffrn_radiation_type Mo
_diffrn_radiation_wavelength 0.71073
_exptl_absorpt_coefficient_mu 2.25
_exptl_crystal_density_diffrn 1.90
_cod_data_source_file mu0224.cif
_cod_data_source_block mu0224a
_cod_original_cell_volume 1086.3(2)
_cod_original_formula_sum 'C3 H18 Co1 N5 O6 S1'
_cod_database_code 2000997

loop_
_space_group_symop_id
_space_group_symop_operation_xyz
1 x,y,z
2 -x,y+1/2,-z

loop_
_atom_site_type_symbol
_atom_site_label
_atom_site_fract_x
_atom_site_fract_y
_atom_site_fract_z
Co CoA .29854(8) .28000 .46721(7)
S SA -.1851(2) .2391(2) .41050(10)
O O1A .4426(6) .0517(6) .7298(4)
O O2A .4149(5) .1539(5) .5683(4)
O O3A -.2603(6) .1169(6) .3432(5)
O O4A -.1199(6) .3312(7) .3373(5)
O O5A -.0774(5) .1747(7) .4972(5)
O O6A -.2857(6) .3245(7) .4607(4)
N N1A .1902(5) .3026(6) .5828(4)
N N2A .4233(6) .4374(7) .5299(5)
N N3A .4160(6) .2510(8) .3556(5)
N N4A .1766(6) .4139(7) .3721(5)
N N5A .1786(6) .1122(7) .4099(4)
C C1A .2355(7) .1906(8) .6692(5)
C C2A .2393(9) .2535(10) .7816(6)
C C3A .3752(7) .1253(7) .6581(6)
Co CoB -.29585(8) .22689(10) .03322(7)
S SB .1874(2) .2701(2) .08920(10)
O O1B -.4322(7) .4418(7) -.2417(5)
O O2B -.4080(5) .3545(6) -.0700(4)
O O3B .0810(5) .3387(7) .0032(4)
O O4B .1178(6) .1774(7) .1600(4)
O O5B .2634(6) .3905(6) .1549(4)
O O6B .2857(6) .1862(7) .0406(5)
N N1B -.1874(6) .1929(6) -.0799(5)
N N2B -.4181(6) .0627(6) -.0241(4)
N N3B -.4160(6) .2625(6) .1408(4)
N N4B -.1686(6) .0967(7) .1310(4)
N N5B -.1817(6) .3939(7) .0938(6)
C C1B -.2656(7) .2461(8) -.1851(6)
C C2B -.1687(9) .2971(11) -.2620(7)
C C3B -.3762(8) .3587(8) -.1653(6)
H H1N1A .110 .278 .555
H H1C1A .169 .110 .668
H H1N2A .441 .499 .470
H H1C2A .250 .194 .833
H H1N3A .360 .304 .278
H H1N4A .195 .415 .308
H H1N5A .140 .111 .335
H H1N1B -.112 .222 .056
H H1C1B -.305 .167 -.249
H H1N2B -.444 .001 .029
H H1C2B -.223 .334 -.333
H H1N3B -.499 .250 .110
H H1N4B -.193 .082 .197
H H1N5B -.142 .389 .167
H H2N1A .200 .400 .611
H H2N2A .508 .396 .568
H H3N2A .381 .494 .579
H H2N3A .428 .149 .344
H H2N4A .188 .511 .401
H H3N4A .083 .384 .368
H H2N5A .103 .109 .448
H H3N5A .223 .026 .425
H H2C2A .154 .305 .780
H H3C2A .315 .321 .795
H H2N1B -.173 .093 -.098
H H2N2B -.371 .005 -.069
H H3N2B -.502 .102 -.067
H H2N3B -.404 .361 .167
H H3N3B -.393 .196 .200
H H2N4B -.078 .138 .143
H H3N4B -.168 .004 .096
H H2N5B -.238 .480 .083
H H3N5B -.108 .403 .054
H H2C2B -.113 .216 -.276
H H3C2B -.110 .374 -.228

loop_
_geom_bond_atom_site_label_1
_geom_bond_atom_site_label_2
_geom_bond_distance
CoA O2A 1.910(4)
CoA N1A 1.956(6)
CoA N2A 1.944(6)
CoA N3A 1.983(7)
CoA N4A 1.941(5)
CoA N5A 1.972(6)
O2A C3A 1.280(9)
C3A O1A 1.207(8)
N1A C1A 1.487(8)
C1A C2A 1.503(10)
C1A C3A 1.518(10)
O3A SA 1.497(6)
O4A SA 1.469(7)
O5A SA 1.478(5)
O6A SA 1.481(6)
CoB O2B 1.914(5)
CoB N1B 1.944(6)
CoB N2B 1.958(5)
CoB N3B 1.971(6)
CoB N4B 1.963(5)
CoB N5B 1.948(6)
O2B C3B 1.285(9)
C3B O1B 1.257(9)
N1B C1B 1.470(9)
C1B C2B 1.542(12)
C1B C3B 1.542(11)
O3B SB 1.481(5)
O4B SB 1.476(6)
O5B SB 1.479(5)
O6B SB 1.447(7)
